data_2202263
loop_
_publ_author_name
'Aree, Thammarat'
'Singhana, Burapol'
'Pakawatchai, Chaveng'
'Chavasiri, Warinthorn'
'Kokpol, Udom'

_publ_section_title
10-Hydroxy-9-methoxy-5,6,13,13a-tetrahydro[1,3]dioxolo[4,5-<i>g</i>]isoquino[3,2-<i>a</i>]isoquinolin-8-one
_journal_issue 7
_journal_name_full 'Acta Crystallographica Section E'
_journal_page_first o919
_journal_page_last o921
_journal_paper_doi 10.1107/S1600536803012327
_journal_volume 59
_journal_year 2003
_chemical_formula_moiety 'C19 H17 N O5'
_chemical_formula_sum 'C19 H17 N O5'
_chemical_formula_weight 339.34
_chemical_melting_point 482.0(10)
_chemical_name_common 8-Oxotetrahydrothalifendine
_chemical_name_systematic
; 10-Hydroxy-9-methoxy-5,6,13,13a-tetrahydro-[1,3]dioxolo[4,5-g]
isoquino[3,2-a]isoquinolin-8-one
;
_space_group_IT_number 19
_symmetry_cell_setting orthorhombic
_symmetry_space_group_name_Hall 'P 2ac 2ab'
_symmetry_space_group_name_H-M 'P 21 21 21'
_atom_sites_solution_hydrogens geom
_atom_sites_solution_primary direct
_atom_sites_solution_secondary difmap
_audit_creation_method SHELXL-97
_cell_angle_alpha 90.00
_cell_angle_beta 90.00
_cell_angle_gamma 90.00
_cell_formula_units_Z 4
_cell_length_a 8.0217(7)
_cell_length_b 13.5313(12)
_cell_length_c 14.2383(12)
_cell_measurement_reflns_used 1481
_cell_measurement_temperature 295(2)
_cell_measurement_theta_max 20.39
_cell_measurement_theta_min 2.54
_cell_volume 1545.5(2)
_computing_cell_refinement 'SAINT (Bruker, 2000)'
_computing_data_collection 'SMART (Bruker, 2000)'
_computing_data_reduction 'SHELXTL (Bruker, 2000) and SAINT'
_computing_molecular_graphics 'ORTEPIII (Burnett & Johnson, 1996) and MOLSCRIPT (Kraulis, 1991)'
_computing_publication_material 'PLATON (Spek, 1990) and SHELXL97'
_computing_structure_refinement 'SHELXL97 (Sheldrick, 1997)'
_computing_structure_solution 'SHELXS97 (Sheldrick, 1997)'
_diffrn_ambient_temperature 295(2)
_diffrn_measured_fraction_theta_full 0.984
_diffrn_measured_fraction_theta_max 0.984
_diffrn_measurement_device_type 'Bruker SMART APEX CCD area-detector'
_diffrn_measurement_method \w-scans
_diffrn_radiation_monochromator graphite
_diffrn_radiation_source 'fine-focus sealed tube'
_diffrn_radiation_type MoK\a
_diffrn_radiation_wavelength 0.71073
_diffrn_reflns_av_R_equivalents 0.0414
_diffrn_reflns_av_sigmaI/netI 0.0357
_diffrn_reflns_limit_h_max 10
_diffrn_reflns_limit_h_min -10
_diffrn_reflns_limit_k_max 17
_diffrn_reflns_limit_k_min -13
_diffrn_reflns_limit_l_max 18
_diffrn_reflns_limit_l_min -17
_diffrn_reflns_number 9913
_diffrn_reflns_theta_full 28.00
_diffrn_reflns_theta_max 28.00
_diffrn_reflns_theta_min 2.08
_diffrn_standards_decay_% 0
_diffrn_standards_number 0
_exptl_absorpt_coefficient_mu 0.106
_exptl_absorpt_correction_T_max 0.991
_exptl_absorpt_correction_T_min 0.986
_exptl_absorpt_correction_type multi-scan
_exptl_absorpt_process_details '(SADABS; Bruker, 2000)'
_exptl_crystal_colour colorless
_exptl_crystal_density_diffrn 1.458
_exptl_crystal_density_method 'not measured'
_exptl_crystal_description rod
_exptl_crystal_F_000 712
_exptl_crystal_size_max 0.16
_exptl_crystal_size_mid 0.11
_exptl_crystal_size_min 0.09
_refine_diff_density_max 0.240
_refine_diff_density_min -0.325
_refine_ls_extinction_method none
_refine_ls_goodness_of_fit_ref 1.116
_refine_ls_hydrogen_treatment mixed
_refine_ls_matrix_type full
_refine_ls_number_parameters 294
_refine_ls_number_reflns 2104
_refine_ls_number_restraints 1
_refine_ls_restrained_S_all 1.116
_refine_ls_R_factor_all 0.0649
_refine_ls_R_factor_gt 0.0525
_refine_ls_shift/su_max 0.001
_refine_ls_shift/su_mean 0.000
_refine_ls_structure_factor_coef Fsqd
_refine_ls_weighting_details 'calc w = 1/[\s^2^(Fo^2^)+(0.0546P)^2^+0.1530P] where P = (Fo^2^+2Fc^2^)/3'
_refine_ls_weighting_scheme calc
_refine_ls_wR_factor_gt 0.1079
_refine_ls_wR_factor_ref 0.1131
_reflns_number_gt 1771
_reflns_number_total 2104
_reflns_threshold_expression I>2\s(I)
_cod_data_source_file ac6043.cif
_cod_data_source_block I
_cod_depositor_comments
;
The following automatic conversions were performed:

'_chemical_melting_point' value '481--483 K' was changed to
'482.0(10)' - the average value was taken and precision was
estimated.

Automatic conversion script
Id: cif_fix_values 1646 2011-03-28 12:23:43Z adriana 

The following automatic conversions were performed:

'_chemical_melting_point' value '481--483 K' was changed to
'482.0(10)' - the average value was taken and precision was
estimated.

Automatic conversion script
Id: cif_fix_values 1715 2011-07-08 13:25:40Z adriana 
;
_cod_database_code 2202263
_cod_database_fobs_code 2202263

loop_
_symmetry_equiv_pos_as_xyz
'x, y, z'
'-x+1/2, -y, z+1/2'
'-x, y+1/2, -z+1/2'
'x+1/2, -y+1/2, -z'

loop_
_atom_site_label
_atom_site_fract_x
_atom_site_fract_y
_atom_site_fract_z
_atom_site_U_iso_or_equiv
_atom_site_adp_type
_atom_site_calc_flag
_atom_site_refinement_flags
_atom_site_occupancy
_atom_site_disorder_assembly
_atom_site_disorder_group
_atom_site_type_symbol
C1 -0.1012(4) 0.4201(2) 0.25512(19) 0.0366(7) Uani d . 1 . . C
C2 -0.0828(4) 0.4013(2) 0.1609(2) 0.0401(7) Uani d . 1 . . C
C3 0.0009(5) 0.3188(2) 0.12944(19) 0.0409(7) Uani d . 1 . . C
C4 0.0693(4) 0.2518(2) 0.1894(2) 0.0427(8) Uani d . 1 . . C
C4A 0.0529(4) 0.2691(2) 0.28624(19) 0.0339(6) Uani d . 1 . . C
C5 0.1155(5) 0.1950(3) 0.3559(2) 0.0450(8) Uani d . 1 . . C
C6 0.0087(5) 0.1959(2) 0.4430(2) 0.0381(7) Uani d . 1 . . C
N7 0.0080(4) 0.29493(16) 0.48346(15) 0.0328(6) Uani d . 1 . . N
C8 0.0408(4) 0.30775(19) 0.57583(17) 0.0285(6) Uani d . 1 . . C
C8A 0.0432(4) 0.41180(19) 0.61218(18) 0.0290(6) Uani d . 1 . . C
C9 0.0277(4) 0.43288(18) 0.70804(18) 0.0295(6) Uani d . 1 . . C
C10 0.0348(4) 0.5311(2) 0.73873(18) 0.0349(7) Uani d . 1 . . C
C11 0.0627(4) 0.6058(2) 0.6755(2) 0.0410(7) Uani d . 1 . . C
C12 0.0776(4) 0.5851(2) 0.5808(2) 0.0416(8) Uani d . 1 . . C
C12A 0.0649(4) 0.48938(19) 0.54857(18) 0.0319(6) Uani d . 1 . . C
C13 0.0741(4) 0.4653(2) 0.4449(2) 0.0352(7) Uani d . 1 . . C
C13A -0.0398(4) 0.37858(19) 0.42215(18) 0.0296(6) Uani d . 1 . . C
C13B -0.0291(4) 0.3525(2) 0.31851(18) 0.0315(6) Uani d . 1 . . C
C14 -0.1097(9) 0.3956(4) 0.0064(3) 0.0820(18) Uani d D 1 . . C
C15 0.1564(5) 0.3299(3) 0.8167(2) 0.0476(9) Uani d . 1 . . C
O16 -0.1411(4) 0.45540(17) 0.08607(14) 0.0568(7) Uani d . 1 . . O
O17 -0.0007(4) 0.31739(17) 0.03245(14) 0.0600(7) Uani d . 1 . . O
O18 0.0706(3) 0.23673(14) 0.62793(13) 0.0401(5) Uani d . 1 . . O
O19 0.0021(3) 0.36075(14) 0.77491(12) 0.0356(5) Uani d . 1 . . O
O20 0.0131(3) 0.54781(16) 0.83272(13) 0.0437(6) Uani d . 1 . . O
H1 -0.164(4) 0.478(2) 0.2751(19) 0.029(7) Uiso d . 1 . . H
H4 0.120(4) 0.197(3) 0.165(2) 0.040(9) Uiso d . 1 . . H
H5A 0.229(6) 0.208(3) 0.372(3) 0.072(13) Uiso d . 1 . . H
H5B 0.125(5) 0.134(3) 0.328(2) 0.064(11) Uiso d . 1 . . H
H6A 0.054(5) 0.156(3) 0.493(2) 0.059(11) Uiso d . 1 . . H
H6B -0.111(4) 0.176(2) 0.425(2) 0.038(8) Uiso d . 1 . . H
H11 0.081(4) 0.669(2) 0.693(2) 0.042(9) Uiso d . 1 . . H
H12 0.099(5) 0.633(3) 0.538(2) 0.051(10) Uiso d . 1 . . H
H13A 0.044(4) 0.520(2) 0.4066(18) 0.030(7) Uiso d . 1 . . H
H13B 0.189(4) 0.446(2) 0.4262(19) 0.030(8) Uiso d . 1 . . H
H13' -0.154(3) 0.3986(19) 0.4376(16) 0.015(6) Uiso d . 1 . . H
H14A -0.232(10) 0.362(6) -0.006(6) 0.24(4) Uiso d D 1 . . H
H14B -0.077(5) 0.428(3) -0.044(3) 0.060(11) Uiso d . 1 . . H
H15A 0.223(5) 0.294(3) 0.770(3) 0.072(12) Uiso d . 1 . . H
H15B 0.214(5) 0.385(3) 0.847(2) 0.060(11) Uiso d . 1 . . H
H15C 0.126(6) 0.282(3) 0.863(3) 0.080(13) Uiso d . 1 . . H
H20 -0.012(5) 0.611(3) 0.835(2) 0.060(11) Uiso d . 1 . . H

loop_
_atom_site_aniso_label
_atom_site_aniso_U_11
_atom_site_aniso_U_22
_atom_site_aniso_U_33
_atom_site_aniso_U_12
_atom_site_aniso_U_13
_atom_site_aniso_U_23
C1 0.0494(19) 0.0290(15) 0.0315(14) 0.0027(14) 0.0028(13) -0.0002(12)
C2 0.056(2) 0.0329(16) 0.0318(14) -0.0008(15) -0.0013(14) 0.0065(12)
C3 0.058(2) 0.0366(16) 0.0285(13) -0.0087(16) 0.0070(14) -0.0032(12)
C4 0.055(2) 0.0333(16) 0.0395(16) 0.0035(16) 0.0097(15) -0.0051(13)
C4A 0.0383(17) 0.0300(14) 0.0332(14) 0.0008(12) 0.0018(13) -0.0024(12)
C5 0.062(2) 0.0404(19) 0.0323(16) 0.0168(17) -0.0020(16) -0.0045(14)
C6 0.059(2) 0.0228(13) 0.0322(14) -0.0002(14) -0.0062(15) 0.0002(12)
N7 0.0473(15) 0.0216(11) 0.0294(11) -0.0001(11) -0.0001(11) 0.0021(9)
C8 0.0363(16) 0.0239(12) 0.0253(12) -0.0014(12) 0.0039(12) 0.0019(11)
C8A 0.0319(16) 0.0241(12) 0.0309(13) -0.0002(12) 0.0010(11) -0.0005(10)
C9 0.0321(15) 0.0251(13) 0.0314(13) 0.0001(11) 0.0012(12) 0.0020(11)
C10 0.0422(18) 0.0331(15) 0.0295(13) 0.0012(14) -0.0027(13) -0.0027(12)
C11 0.057(2) 0.0232(15) 0.0425(17) -0.0044(15) -0.0025(15) -0.0042(12)
C12 0.058(2) 0.0264(14) 0.0404(16) -0.0091(14) -0.0001(16) 0.0069(13)
C12A 0.0397(17) 0.0258(13) 0.0303(13) -0.0042(12) 0.0030(12) 0.0004(11)
C13 0.049(2) 0.0281(14) 0.0281(13) -0.0057(14) 0.0043(13) 0.0051(12)
C13A 0.0365(17) 0.0234(13) 0.0290(13) 0.0032(12) 0.0018(12) 0.0034(11)
C13B 0.0383(17) 0.0285(13) 0.0276(13) -0.0017(13) 0.0021(12) 0.0020(11)
C14 0.157(6) 0.063(3) 0.0262(18) 0.028(3) 0.003(2) 0.0057(18)
C15 0.067(2) 0.0371(19) 0.0386(18) 0.0059(17) -0.0133(17) 0.0024(15)
O16 0.095(2) 0.0457(13) 0.0295(11) 0.0067(14) -0.0076(13) 0.0022(10)
O17 0.102(2) 0.0511(14) 0.0267(11) 0.0040(16) 0.0055(12) -0.0022(9)
O18 0.0638(15) 0.0235(10) 0.0330(10) 0.0026(10) -0.0043(10) 0.0031(8)
O19 0.0479(12) 0.0280(10) 0.0307(9) -0.0007(10) -0.0013(10) 0.0051(8)
O20 0.0716(16) 0.0294(11) 0.0303(10) 0.0066(12) -0.0016(11) -0.0045(9)

loop_
_atom_type_symbol
_atom_type_description
_atom_type_scat_dispersion_real
_atom_type_scat_dispersion_imag
_atom_type_scat_source
C C 0.0033 0.0000 'International Tables Vol C Tables 4.2.6.8 and 6.1.1.4'
H H 0.0000 0.0000 'International Tables Vol C Tables 4.2.6.8 and 6.1.1.4'
O O 0.0106 0.0000 'International Tables Vol C Tables 4.2.6.8 and 6.1.1.4'
N N 0.0061 0.0000 'International Tables Vol C Tables 4.2.6.8 and 6.1.1.4'

loop_
_geom_angle_atom_site_label_1
_geom_angle_atom_site_label_2
_geom_angle_atom_site_label_3
_geom_angle
C2 C1 C13B 117.5(3)
C2 C1 H1 119.3(17)
C13B C1 H1 123.2(16)
C1 C2 O16 128.4(3)
C1 C2 C3 121.3(3)
O16 C2 C3 110.2(2)
C4 C3 C2 122.2(3)
C4 C3 O17 128.5(3)
C2 C3 O17 109.4(3)
C3 C4 C4A 117.8(3)
C3 C4 H4 118.7(19)
C4A C4 H4 123.4(19)
C13B C4A C4 120.4(3)
C13B C4A C5 119.1(2)
C4 C4A C5 120.4(3)
C4A C5 C6 110.4(3)
C4A C5 H5A 111(2)
C6 C5 H5A 110(2)
C4A C5 H5B 110(2)
C6 C5 H5B 114(2)
H5A C5 H5B 101(3)
N7 C6 C5 109.5(3)
N7 C6 H6A 103(2)
C5 C6 H6A 113(2)
N7 C6 H6B 109.6(17)
C5 C6 H6B 109.0(17)
H6A C6 H6B 113(3)
C8 N7 C6 120.1(2)
C8 N7 C13A 121.7(2)
C6 N7 C13A 118.1(2)
O18 C8 N7 121.4(2)
O18 C8 C8A 121.3(2)
N7 C8 C8A 117.3(2)
C12A C8A C9 119.3(2)
C12A C8A C8 118.9(2)
C9 C8A C8 121.8(2)
O19 C9 C8A 122.8(2)
O19 C9 C10 117.5(2)
C8A C9 C10 119.6(2)
O20 C10 C11 122.7(3)
O20 C10 C9 117.2(3)
C11 C10 C9 120.1(2)
C10 C11 C12 120.3(3)
C10 C11 H11 123(2)
C12 C11 H11 117(2)
C12A C12 C11 120.6(3)
C12A C12 H12 117(2)
C11 C12 H12 122(2)
C12 C12A C8A 120.0(3)
C12 C12A C13 121.6(3)
C8A C12A C13 118.5(2)
C12A C13 C13A 110.1(2)
C12A C13 H13A 112.4(16)
C13A C13 H13A 108.8(18)
C12A C13 H13B 111.3(16)
C13A C13 H13B 107.4(16)
H13A C13 H13B 107(2)
N7 C13A C13B 112.4(2)
N7 C13A C13 108.0(2)
C13B C13A C13 110.6(2)
N7 C13A H13' 108.7(15)
C13B C13A H13' 109.5(14)
C13 C13A H13' 107.6(15)
C4A C13B C1 120.7(2)
C4A C13B C13A 122.5(2)
C1 C13B C13A 116.7(3)
O16 C14 O17 109.0(3)
O16 C14 H14A 102(4)
O17 C14 H14A 107(5)
O16 C14 H14B 115(2)
O17 C14 H14B 114(3)
H14A C14 H14B 110(5)
O19 C15 H15A 110(2)
O19 C15 H15B 111(2)
H15A C15 H15B 115(3)
O19 C15 H15C 105(3)
H15A C15 H15C 105(3)
H15B C15 H15C 109(3)
C2 O16 C14 104.8(3)
C3 O17 C14 104.8(3)
C9 O19 C15 111.3(2)
C10 O20 H20 103(2)

loop_
_geom_bond_atom_site_label_1
_geom_bond_atom_site_label_2
_geom_bond_site_symmetry_2
_geom_bond_distance
_geom_bond_publ_flag
C1 C2 . 1.374(4) ?
C1 C13B . 1.408(4) ?
C1 H1 . 0.98(3) ?
C2 O16 . 1.375(4) y
C2 C3 . 1.377(4) ?
C3 C4 . 1.361(5) ?
C3 O17 . 1.381(3) y
C4 C4A . 1.404(4) ?
C4 H4 . 0.91(3) ?
C4A C13B . 1.385(4) ?
C4A C5 . 1.497(4) ?
C5 C6 . 1.508(5) ?
C5 H5A . 0.95(5) ?
C5 H5B . 0.91(4) ?
C6 N7 . 1.459(3) y
C6 H6A . 0.96(4) ?
C6 H6B . 1.03(3) ?
N7 C8 . 1.352(3) y
N7 C13A . 1.480(3) y
C8 O18 . 1.237(3) y
C8 C8A . 1.500(3) ?
C8A C12A . 1.397(4) ?
C8A C9 . 1.400(4) ?
C9 O19 . 1.379(3) y
C9 C10 . 1.400(4) ?
C10 O20 . 1.368(3) y
C10 C11 . 1.372(4) ?
C11 C12 . 1.383(4) ?
C11 H11 . 0.91(3) ?
C12 C12A . 1.377(4) ?
C12 H12 . 0.90(3) ?
C12A C13 . 1.514(4) ?
C13 C13A . 1.522(4) ?
C13 H13A . 0.95(3) ?
C13 H13B . 0.99(3) ?
C13A C13B . 1.519(4) ?
C13A H13' . 0.98(3) ?
C14 O16 . 1.415(5) y
C14 O17 . 1.422(5) y
C14 H14A . 1.09(7) ?
C14 H14B . 0.88(4) ?
C15 O19 . 1.436(4) y
C15 H15A . 0.98(4) ?
C15 H15B . 0.98(4) ?
C15 H15C . 0.96(4) ?
O20 H20 . 0.88(4) ?

loop_
_geom_hbond_atom_site_label_D
_geom_hbond_atom_site_label_H
_geom_hbond_atom_site_label_A
_geom_hbond_site_symmetry_A
_geom_hbond_distance_DH
_geom_hbond_distance_HA
_geom_hbond_distance_DA
_geom_hbond_angle_DHA
_geom_hbond_publ_flag
O20 H20 O18 3_556 0.88(4) 1.84(4) 2.702(3) 165(3) y
C5 H5B O16 3_545 0.91(4) 2.72(4) 3.352(4) 128(3) y
C14 H14B O19 1_554 0.88(4) 2.81(4) 3.449(4) 130(3) y
C14 H14B O20 1_554 0.88(4) 2.50(4) 3.366(5) 170(3) y
C15 H15C O17 1_556 0.96(4) 2.66(4) 3.325(4) 127(3) y

loop_
_geom_torsion_atom_site_label_1
_geom_torsion_atom_site_label_2
_geom_torsion_atom_site_label_3
_geom_torsion_atom_site_label_4
_geom_torsion
C13B C1 C2 O16 179.9(3)
C13B C1 C2 C3 0.9(5)
C1 C2 C3 C4 0.0(5)
O16 C2 C3 C4 -179.1(3)
C1 C2 C3 O17 179.3(3)
O16 C2 C3 O17 0.1(4)
C2 C3 C4 C4A -0.2(5)
O17 C3 C4 C4A -179.3(3)
C3 C4 C4A C13B -0.7(5)
C3 C4 C4A C5 176.0(3)
C13B C4A C5 C6 28.7(4)
C4 C4A C5 C6 -148.1(3)
C4A C5 C6 N7 -57.7(4)
C5 C6 N7 C8 -129.9(3)
C5 C6 N7 C13A 54.0(4)
C6 N7 C8 O18 -0.5(5)
C13A N7 C8 O18 175.5(3)
C6 N7 C8 C8A 178.2(3)
C13A N7 C8 C8A -5.8(4)
O18 C8 C8A C12A 158.7(3)
N7 C8 C8A C12A -20.0(4)
O18 C8 C8A C9 -20.0(5)
N7 C8 C8A C9 161.3(3)
C12A C8A C9 O19 178.4(3)
C8 C8A C9 O19 -2.9(5)
C12A C8A C9 C10 -0.2(5)
C8 C8A C9 C10 178.4(3)
O19 C9 C10 O20 -1.0(4)
C8A C9 C10 O20 177.7(3)
O19 C9 C10 C11 179.0(3)
C8A C9 C10 C11 -2.3(5)
O20 C10 C11 C12 -177.6(3)
C9 C10 C11 C12 2.5(5)
C10 C11 C12 C12A -0.1(5)
C11 C12 C12A C8A -2.5(5)
C11 C12 C12A C13 177.6(3)
C9 C8A C12A C12 2.6(5)
C8 C8A C12A C12 -176.1(3)
C9 C8A C12A C13 -177.5(3)
C8 C8A C12A C13 3.8(4)
C12 C12A C13 C13A -145.6(3)
C8A C12A C13 C13A 34.5(4)
C8 N7 C13A C13B 165.9(3)
C6 N7 C13A C13B -18.0(4)
C8 N7 C13A C13 43.7(4)
C6 N7 C13A C13 -140.2(3)
C12A C13 C13A N7 -55.6(3)
C12A C13 C13A C13B -179.0(2)
C4 C4A C13B C1 1.7(5)
C5 C4A C13B C1 -175.0(3)
C4 C4A C13B C13A -175.5(3)
C5 C4A C13B C13A 7.7(4)
C2 C1 C13B C4A -1.8(5)
C2 C1 C13B C13A 175.6(3)
N7 C13A C13B C4A -14.2(4)
C13 C13A C13B C4A 106.6(3)
N7 C13A C13B C1 168.4(3)
C13 C13A C13B C1 -70.8(4)
C1 C2 O16 C14 -171.3(4)
C3 C2 O16 C14 7.8(5)
O17 C14 O16 C2 -12.8(5)
C4 C3 O17 C14 171.2(4)
C2 C3 O17 C14 -8.0(5)
O16 C14 O17 C3 12.9(6)
C8A C9 O19 C15 95.2(3)
C10 C9 O19 C15 -86.1(3)

loop_
_cod_related_entry_id
_cod_related_entry_database
_cod_related_entry_code
1 ChemSpider 21174903
